data_1559012
loop_
_publ_author_name
'Coste, Scott C.'
'Pearson, Tyler J.'
'Altman, Alison B.'
'Klein, Ryan A.'
'Finney, Brian A.'
'Hu, Michael Y.'
'Alp, E. Ercan'
'Vlaisavljevich, Bess'
'Freedman, Danna E.'

_publ_section_title
;
 Orbital energy mismatch engenders high-spin ground states in
 heterobimetallic complexes
;
_journal_name_full 'Chemical Science'
_journal_paper_doi 10.1039/D0SC03777J
_journal_year 2020
_chemical_formula_moiety 'C48 H43 B1 N6 Sn1 Zn1'
_chemical_formula_sum 'C54 H49 B N6 Sn Zn'
_chemical_formula_weight 976.86
_chemical_name_systematic 'hydrotris(3-phenyl-5-methylpyrazolyl)borate zinc triphenylstannide'
_chemical_properties_physical Moisture-sensitive
_space_group_crystal_system trigonal
_space_group_IT_number 148
_space_group_name_Hall '-R 3'
_space_group_name_H-M_alt 'R -3 :H'
_atom_sites_solution_hydrogens geom
_atom_sites_solution_primary dual
_audit_creation_date 2019-03-08
_audit_creation_method
;
Olex2 1.2
(compiled 2018.05.29 svn.r3508 for OlexSys, GUI svn.r5506)
;
_audit_update_record
;
2020-07-09 deposited with the CCDC.	2020-09-08 downloaded from the CCDC.
;
_cell_angle_alpha 90
_cell_angle_beta 90
_cell_angle_gamma 120
_cell_formula_units_Z 6
_cell_length_a 12.3859(4)
_cell_length_b 12.3859(4)
_cell_length_c 48.7382(18)
_cell_measurement_reflns_used 9878
_cell_measurement_temperature 100.0
_cell_measurement_theta_max 29.017
_cell_measurement_theta_min 2.507
_cell_volume 6475.2(4)
_computing_cell_refinement 'SAINT V8.38A (?, 2016)'
_computing_data_reduction 'SAINT V8.38A (?, 2016)'
_computing_molecular_graphics 'Olex2 (Dolomanov et al., 2009)'
_computing_publication_material 'Olex2 (Dolomanov et al., 2009)'
_computing_structure_refinement 'XL (Sheldrick, 2008)'
_computing_structure_solution 'XT (Sheldrick, 2015)'
_diffrn_ambient_temperature 99.99
_diffrn_measured_fraction_theta_full 1.000
_diffrn_measured_fraction_theta_max 0.998
_diffrn_measurement_device_type 'Bruker APEX-II CCD'
_diffrn_measurement_method '\f and \w scans'
_diffrn_radiation_type MoK\a
_diffrn_radiation_wavelength 0.71073
_diffrn_reflns_av_R_equivalents 0.0448
_diffrn_reflns_av_unetI/netI 0.0175
_diffrn_reflns_Laue_measured_fraction_full 1.000
_diffrn_reflns_Laue_measured_fraction_max 0.998
_diffrn_reflns_limit_h_max 16
_diffrn_reflns_limit_h_min -16
_diffrn_reflns_limit_k_max 16
_diffrn_reflns_limit_k_min -16
_diffrn_reflns_limit_l_max 66
_diffrn_reflns_limit_l_min -66
_diffrn_reflns_number 54021
_diffrn_reflns_point_group_measured_fraction_full 1.000
_diffrn_reflns_point_group_measured_fraction_max 0.998
_diffrn_reflns_theta_full 25.242
_diffrn_reflns_theta_max 29.189
_diffrn_reflns_theta_min 1.944
_diffrn_standards_number 0
_exptl_absorpt_coefficient_mu 1.181
_exptl_absorpt_correction_T_max 0.9514
_exptl_absorpt_correction_T_min 0.7101
_exptl_absorpt_correction_type multi-scan
_exptl_absorpt_process_details
'SADABS-2016/2 (Bruker,2016/2) was used for absorption correction. wR2(int) was 0.1284 before and 0.0554 after correction. The Ratio of minimum to maximum transmission is 0.7464. The \l/2 correction factor is Not present.'
_exptl_crystal_colour 'clear colourless'
_exptl_crystal_colour_lustre clear
_exptl_crystal_colour_primary colourless
_exptl_crystal_density_diffrn 1.503
_exptl_crystal_description hexagonal
_exptl_crystal_F_000 3000
_exptl_crystal_preparation 'Synthesized by the reaction of KSnPh3 with TpZnCl.'
_exptl_crystal_recrystallization_method 'Crystallized from a benzene/hexane layering.'
_exptl_crystal_size_max 0.47
_exptl_crystal_size_mid 0.26
_exptl_crystal_size_min 0.044
_refine_diff_density_max 2.478
_refine_diff_density_min -1.618
_refine_diff_density_rms 0.099
_refine_ls_extinction_method none
_refine_ls_goodness_of_fit_ref 1.088
_refine_ls_hydrogen_treatment constr
_refine_ls_matrix_type full
_refine_ls_number_parameters 173
_refine_ls_number_reflns 3891
_refine_ls_number_restraints 0
_refine_ls_restrained_S_all 1.088
_refine_ls_R_factor_all 0.0501
_refine_ls_R_factor_gt 0.0422
_refine_ls_shift/su_max 0.001
_refine_ls_shift/su_mean 0.000
_refine_ls_structure_factor_coef Fsqd
_refine_ls_weighting_details 'w=1/[\s^2^(Fo^2^)+(0.0528P)^2^+36.8446P] where P=(Fo^2^+2Fc^2^)/3'
_refine_ls_weighting_scheme calc
_refine_ls_wR_factor_gt 0.1096
_refine_ls_wR_factor_ref 0.1172
_reflns_Friedel_coverage 0.000
_reflns_number_gt 3378
_reflns_number_total 3891
_reflns_threshold_expression 'I > 2\s(I)'
_cod_data_source_file d0sc03777j2.cif
_cod_data_source_block scc139_0m
_cod_original_cell_volume 6475.2(5)
_cod_original_sg_symbol_H-M 'R -3'
_cod_database_code 1559012
_shelx_shelxl_version_number 2016/6
_shelx_space_group_comment
;
The symmetry employed for this shelxl refinement is uniquely defined
by the following loop, which should always be used as a source of
symmetry information in preference to the above space-group names.
They are only intended as comments.
;
_shelx_estimated_absorpt_t_max 0.950
_shelx_estimated_absorpt_t_min 0.607
_olex2_refinement_description
;
1. Fixed Uiso
 At 1.2 times of:
  All B(H) groups, All C(H) groups
 At 1.5 times of:
  All C(H,H,H) groups
2.a Ternary CH refined with riding coordinates:
 B1(H1)
2.b Aromatic/amide H refined with riding coordinates:
 C6(H6), C7(H7), C8(H8), C13(H13), C12(H12), C3(H3), C14(H14), C10(H10),
 C9(H9), C15(H15), C16(H16)
2.c Idealised Me refined as rotating group:
 C1(H1A,H1B,H1C)
;
_olex2_exptl_crystal_mounting_method 'Mountaed on a MicroMount using Paratone-N oil.'
_olex2_submission_special_instructions 'No special instructions were received'

loop_
_space_group_symop_operation_xyz
'x, y, z'
'-y, x-y, z'
'-x+y, -x, z'
'x+2/3, y+1/3, z+1/3'
'-y+2/3, x-y+1/3, z+1/3'
'-x+y+2/3, -x+1/3, z+1/3'
'x+1/3, y+2/3, z+2/3'
'-y+1/3, x-y+2/3, z+2/3'
'-x+y+1/3, -x+2/3, z+2/3'
'-x, -y, -z'
'y, -x+y, -z'
'x-y, x, -z'
'-x+2/3, -y+1/3, -z+1/3'
'y+2/3, -x+y+1/3, -z+1/3'
'x-y+2/3, x+1/3, -z+1/3'
'-x+1/3, -y+2/3, -z+2/3'
'y+1/3, -x+y+2/3, -z+2/3'
'x-y+1/3, x+2/3, -z+2/3'

loop_
_atom_site_label
_atom_site_type_symbol
_atom_site_fract_x
_atom_site_fract_y
_atom_site_fract_z
_atom_site_U_iso_or_equiv
_atom_site_adp_type
_atom_site_occupancy
_atom_site_site_symmetry_order
_atom_site_calc_flag
_atom_site_refinement_flags_posn
_atom_site_refinement_flags_adp
_atom_site_refinement_flags_occupancy
_atom_site_disorder_assembly
_atom_site_disorder_group
Sn1 Sn 0.333333 0.666667 0.39468(2) 0.02978(11) Uani 1 3 d S T P . .
Zn1 Zn 0.333333 0.666667 0.44813(2) 0.02188(13) Uani 1 3 d S T P . .
N1 N 0.48693(19) 0.7034(2) 0.47260(4) 0.0209(4) Uani 1 1 d . . . . .
N2 N 0.45410(19) 0.6748(2) 0.49980(4) 0.0210(4) Uani 1 1 d . . . . .
C6 C 0.6584(3) 0.8189(3) 0.42450(5) 0.0274(5) Uani 1 1 d . . . . .
H6 H 0.604468 0.851314 0.427762 0.033 Uiso 1 1 calc R . . . .
C7 C 0.7292(3) 0.8510(3) 0.40066(6) 0.0317(6) Uani 1 1 d . . . . .
H7 H 0.724047 0.905865 0.387806 0.038 Uiso 1 1 calc R . . . .
C5 C 0.6659(3) 0.7397(3) 0.44363(6) 0.0313(6) Uani 1 1 d . . . . .
C2 C 0.5398(3) 0.6585(3) 0.51307(6) 0.0326(6) Uani 1 1 d . . . . .
C4 C 0.5964(3) 0.7073(3) 0.46961(6) 0.0307(6) Uani 1 1 d . . . . .
C8 C 0.8075(3) 0.8031(3) 0.39554(6) 0.0401(7) Uani 1 1 d . . . . .
H8 H 0.855945 0.825514 0.379240 0.048 Uiso 1 1 calc R . . . .
C13 C 0.4956(4) 0.4240(3) 0.37924(7) 0.0471(8) Uani 1 1 d . . . . .
H13 H 0.552977 0.407318 0.388604 0.057 Uiso 1 1 calc R . . . .
C12 C 0.4698(3) 0.5138(3) 0.38915(6) 0.0375(7) Uani 1 1 d . . . . .
H12 H 0.510693 0.558591 0.405304 0.045 Uiso 1 1 calc R . . . .
C11 C 0.3854(3) 0.5402(3) 0.37599(6) 0.0345(6) Uani 1 1 d . . . . .
C3 C 0.6326(3) 0.6793(4) 0.49457(7) 0.0486(10) Uani 1 1 d . . . . .
H3 H 0.706053 0.675413 0.498065 0.058 Uiso 1 1 calc R . . . .
C1 C 0.5306(3) 0.6229(4) 0.54257(6) 0.0411(8) Uani 1 1 d . . . . .
H1A H 0.496038 0.665943 0.553104 0.062 Uiso 1 1 calc GR . . . .
H1B H 0.613753 0.646649 0.549566 0.062 Uiso 1 1 calc GR . . . .
H1C H 0.475975 0.532536 0.544409 0.062 Uiso 1 1 calc GR . . . .
C14 C 0.4365(4) 0.3582(4) 0.35539(8) 0.0531(10) Uani 1 1 d . . . . .
H14 H 0.452072 0.295415 0.348575 0.064 Uiso 1 1 calc R . . . .
C10 C 0.7451(4) 0.6923(4) 0.43819(7) 0.0505(10) Uani 1 1 d . . . . .
H10 H 0.751610 0.638330 0.451102 0.061 Uiso 1 1 calc R . . . .
B1 B 0.333333 0.666667 0.51029(10) 0.0205(8) Uani 1 3 d S T P . .
H1 H 0.333336 0.666667 0.530808 0.025 Uiso 1 3 calc RS T P . .
C9 C 0.8148(4) 0.7233(4) 0.41408(7) 0.0504(9) Uani 1 1 d . . . . .
H9 H 0.867184 0.689302 0.410448 0.061 Uiso 1 1 calc R . . . .
C15 C 0.3563(4) 0.3852(4) 0.34203(7) 0.0547(10) Uani 1 1 d . . . . .
H15 H 0.317551 0.341904 0.325597 0.066 Uiso 1 1 calc R . . . .
C16 C 0.3297(4) 0.4750(4) 0.35191(6) 0.0467(8) Uani 1 1 d . . . . .
H16 H 0.273337 0.491945 0.342195 0.056 Uiso 1 1 calc R . . . .

loop_
_atom_site_aniso_label
_atom_site_aniso_U_11
_atom_site_aniso_U_22
_atom_site_aniso_U_33
_atom_site_aniso_U_23
_atom_site_aniso_U_13
_atom_site_aniso_U_12
Sn1 0.03804(14) 0.03804(14) 0.01326(15) 0.000 0.000 0.01902(7)
Zn1 0.02535(17) 0.02535(17) 0.0149(2) 0.000 0.000 0.01268(8)
N1 0.0224(10) 0.0256(10) 0.0143(9) 0.0024(7) 0.0018(7) 0.0118(8)
N2 0.0234(10) 0.0257(10) 0.0144(9) 0.0033(7) 0.0016(7) 0.0126(8)
C6 0.0345(14) 0.0268(12) 0.0211(12) 0.0000(9) 0.0023(10) 0.0153(11)
C7 0.0369(15) 0.0269(13) 0.0243(12) 0.0043(10) 0.0053(11) 0.0107(11)
C5 0.0318(14) 0.0439(16) 0.0247(13) 0.0117(11) 0.0100(10) 0.0239(13)
C2 0.0367(15) 0.0515(17) 0.0225(12) 0.0146(11) 0.0072(10) 0.0318(14)
C4 0.0330(14) 0.0457(16) 0.0233(12) 0.0119(11) 0.0088(10) 0.0272(13)
C8 0.0383(16) 0.0490(18) 0.0299(15) 0.0112(13) 0.0165(12) 0.0195(14)
C13 0.072(2) 0.0412(18) 0.0339(16) 0.0068(13) 0.0139(16) 0.0331(18)
C12 0.0538(19) 0.0326(14) 0.0264(14) 0.0013(11) 0.0029(12) 0.0219(14)
C11 0.0444(16) 0.0381(15) 0.0176(12) -0.0014(10) 0.0063(11) 0.0179(13)
C3 0.0464(18) 0.094(3) 0.0319(16) 0.0265(17) 0.0145(13) 0.055(2)
C1 0.0485(18) 0.070(2) 0.0240(13) 0.0213(14) 0.0088(12) 0.0435(18)
C14 0.078(3) 0.0409(18) 0.0381(18) 0.0008(14) 0.0258(18) 0.0278(19)
C10 0.055(2) 0.079(3) 0.0419(18) 0.0327(18) 0.0278(16) 0.052(2)
B1 0.0212(13) 0.0212(13) 0.019(2) 0.000 0.000 0.0106(6)
C9 0.051(2) 0.077(3) 0.0422(19) 0.0244(18) 0.0275(16) 0.046(2)
C15 0.070(3) 0.056(2) 0.0244(15) -0.0103(14) 0.0115(16) 0.021(2)
C16 0.058(2) 0.056(2) 0.0210(14) -0.0068(13) 0.0038(13) 0.0247(18)

loop_
_atom_type_symbol
_atom_type_description
_atom_type_scat_dispersion_real
_atom_type_scat_dispersion_imag
_atom_type_scat_source
C C 0.0033 0.0016 'International Tables Vol C Tables 4.2.6.8 and 6.1.1.4'
H H 0.0000 0.0000 'International Tables Vol C Tables 4.2.6.8 and 6.1.1.4'
B B 0.0013 0.0007 'International Tables Vol C Tables 4.2.6.8 and 6.1.1.4'
N N 0.0061 0.0033 'International Tables Vol C Tables 4.2.6.8 and 6.1.1.4'
Zn Zn 0.2839 1.4301 'International Tables Vol C Tables 4.2.6.8 and 6.1.1.4'
Sn Sn -0.6537 1.4246 'International Tables Vol C Tables 4.2.6.8 and 6.1.1.4'

loop_
_citation_id
_citation_doi
_citation_year
1 10.1039/D0SC03777J 2020

loop_
_geom_angle_atom_site_label_1
_geom_angle_atom_site_label_2
_geom_angle_atom_site_label_3
_geom_angle
_geom_angle_site_symmetry_1
_geom_angle_site_symmetry_3
_geom_angle_publ_flag
C11 Sn1 Zn1 114.81(8) 3_565 . ?
C11 Sn1 Zn1 114.81(8) 2_665 . ?
C11 Sn1 Zn1 114.81(8) . . ?
C11 Sn1 C11 103.65(9) 3_565 . ?
C11 Sn1 C11 103.65(9) 2_665 . ?
C11 Sn1 C11 103.65(9) 3_565 2_665 ?
N1 Zn1 Sn1 124.72(6) 2_665 . ?
N1 Zn1 Sn1 124.72(6) 3_565 . ?
N1 Zn1 Sn1 124.72(6) . . ?
N1 Zn1 N1 90.77(8) . 3_565 ?
N1 Zn1 N1 90.76(8) 2_665 3_565 ?
N1 Zn1 N1 90.77(8) 2_665 . ?
N2 N1 Zn1 111.85(15) . . ?
C4 N1 Zn1 137.66(18) . . ?
C4 N1 N2 106.1(2) . . ?
N1 N2 B1 119.3(2) . . ?
C2 N2 N1 110.3(2) . . ?
C2 N2 B1 130.4(2) . . ?
C7 C6 H6 119.7 . . ?
C7 C6 C5 120.6(3) . . ?
C5 C6 H6 119.7 . . ?
C6 C7 H7 119.9 . . ?
C8 C7 C6 120.2(3) . . ?
C8 C7 H7 119.9 . . ?
C6 C5 C4 122.3(3) . . ?
C6 C5 C10 118.5(3) . . ?
C10 C5 C4 119.2(3) . . ?
N2 C2 C3 107.7(2) . . ?
N2 C2 C1 124.1(2) . . ?
C3 C2 C1 128.2(3) . . ?
N1 C4 C5 123.2(2) . . ?
N1 C4 C3 109.9(2) . . ?
C3 C4 C5 126.8(3) . . ?
C7 C8 H8 120.0 . . ?
C9 C8 C7 120.0(3) . . ?
C9 C8 H8 120.0 . . ?
C12 C13 H13 120.2 . . ?
C12 C13 C14 119.5(4) . . ?
C14 C13 H13 120.2 . . ?
C13 C12 H12 119.1 . . ?
C13 C12 C11 121.7(3) . . ?
C11 C12 H12 119.1 . . ?
C12 C11 Sn1 120.2(2) . . ?
C16 C11 Sn1 122.1(3) . . ?
C16 C11 C12 117.5(3) . . ?
C2 C3 C4 105.9(3) . . ?
C2 C3 H3 127.1 . . ?
C4 C3 H3 127.1 . . ?
C2 C1 H1A 109.5 . . ?
C2 C1 H1B 109.5 . . ?
C2 C1 H1C 109.5 . . ?
H1A C1 H1B 109.5 . . ?
H1A C1 H1C 109.5 . . ?
H1B C1 H1C 109.5 . . ?
C13 C14 H14 120.4 . . ?
C15 C14 C13 119.2(3) . . ?
C15 C14 H14 120.4 . . ?
C5 C10 H10 119.6 . . ?
C9 C10 C5 120.8(3) . . ?
C9 C10 H10 119.6 . . ?
N2 B1 N2 109.50(18) 3_565 . ?
N2 B1 N2 109.50(18) 2_665 3_565 ?
N2 B1 N2 109.50(18) 2_665 . ?
N2 B1 H1 109.4 2_665 . ?
N2 B1 H1 109.4 3_565 . ?
N2 B1 H1 109.4 . . ?
C8 C9 C10 119.8(3) . . ?
C8 C9 H9 120.1 . . ?
C10 C9 H9 120.1 . . ?
C14 C15 H15 119.2 . . ?
C14 C15 C16 121.5(3) . . ?
C16 C15 H15 119.2 . . ?
C11 C16 H16 119.8 . . ?
C15 C16 C11 120.4(4) . . ?
C15 C16 H16 119.8 . . ?

loop_
_geom_bond_atom_site_label_1
_geom_bond_atom_site_label_2
_geom_bond_distance
_geom_bond_site_symmetry_2
_geom_bond_publ_flag
Sn1 Zn1 2.6052(6) . ?
Sn1 C11 2.170(3) . ?
Sn1 C11 2.170(3) 3_565 ?
Sn1 C11 2.170(3) 2_665 ?
Zn1 N1 2.094(2) 3_565 ?
Zn1 N1 2.094(2) 2_665 ?
Zn1 N1 2.094(2) . ?
N1 N2 1.380(3) . ?
N1 C4 1.340(3) . ?
N2 C2 1.342(3) . ?
N2 B1 1.535(3) . ?
C6 H6 0.9500 . ?
C6 C7 1.388(4) . ?
C6 C5 1.389(4) . ?
C7 H7 0.9500 . ?
C7 C8 1.388(5) . ?
C5 C4 1.470(4) . ?
C5 C10 1.398(4) . ?
C2 C3 1.380(4) . ?
C2 C1 1.491(4) . ?
C4 C3 1.399(4) . ?
C8 H8 0.9500 . ?
C8 C9 1.376(5) . ?
C13 H13 0.9500 . ?
C13 C12 1.389(5) . ?
C13 C14 1.398(5) . ?
C12 H12 0.9500 . ?
C12 C11 1.397(5) . ?
C11 C16 1.396(4) . ?
C3 H3 0.9500 . ?
C1 H1A 0.9800 . ?
C1 H1B 0.9800 . ?
C1 H1C 0.9800 . ?
C14 H14 0.9500 . ?
C14 C15 1.362(6) . ?
C10 H10 0.9500 . ?
C10 C9 1.393(4) . ?
B1 H1 1.0000 . ?
C9 H9 0.9500 . ?
C15 H15 0.9500 . ?
C15 C16 1.394(6) . ?
C16 H16 0.9500 . ?

loop_
_smtbx_masks_void_nr
_smtbx_masks_void_average_x
_smtbx_masks_void_average_y
_smtbx_masks_void_average_z
_smtbx_masks_void_volume
_smtbx_masks_void_count_electrons
_smtbx_masks_void_content
1 0.000 0.000 0.000 79.6 0.0 ?
2 0.000 0.000 0.355 11.3 0.0 ?
3 0.000 0.000 0.500 167.3 39.7 ?
4 0.000 0.000 0.645 11.3 0.0 ?
5 0.333 0.667 0.167 167.3 39.7 ?
6 0.333 0.667 0.667 79.6 0.0 ?
7 0.333 0.667 0.312 11.3 0.0 ?
8 0.333 0.667 0.021 11.3 0.0 ?
9 0.667 0.333 0.833 167.3 39.6 ?
10 0.667 0.333 0.333 79.6 0.0 ?
11 0.667 0.333 0.979 11.3 0.0 ?
12 0.667 0.333 0.688 11.3 0.0 ?
